data_4068912
loop_
_publ_author_name
'Xiong, Yun'
'Yao, Shenglai'
'Driess, Matthias'

_publ_section_title
;
 Reactivity of a Zwitterionic Stable Silylene toward Halosilanes and
 Haloalkanes
;
_journal_issue 6
_journal_name_full Organometallics
_journal_page_first 1927
_journal_paper_doi 10.1021/om801157u
_journal_volume 28
_journal_year 2009
_chemical_formula_sum 'C30 H42 Cl2 N2 Si'
_chemical_formula_weight 529.65
_chemical_name_systematic
; 
 ? 
;
_space_group_IT_number 14
_symmetry_cell_setting monoclinic
_symmetry_space_group_name_Hall '-P 2ybc'
_symmetry_space_group_name_H-M 'P 1 21/c 1'
_atom_sites_solution_hydrogens geom
_atom_sites_solution_primary direct
_atom_sites_solution_secondary difmap
_audit_creation_method
;
CrysAlis RED, Oxford Diffraction Ltd.,
Version 1.171.29.10 (release 13-04-2006 CrysAlis171 .NET)
(compiled Apr 13 2006,12:24:59)
;
_cell_angle_alpha 90.00
_cell_angle_beta 91.04(2)
_cell_angle_gamma 90.00
_cell_formula_units_Z 4
_cell_length_a 15.220(4)
_cell_length_b 11.608(4)
_cell_length_c 16.663(5)
_cell_measurement_temperature 150(2)
_cell_volume 2943.4(16)
_computing_cell_refinement
;
CrysAlis RED, Oxford Diffraction Ltd.,
Version 1.171.29.10 (release 13-04-2006 CrysAlis171 .NET)
(compiled Apr 13 2006,12:24:59)
;
_computing_data_collection
;
CrysAlis CCD, Oxford Diffraction Ltd.,
Version 1.171.29.10 (release 13-04-2006 CrysAlis171 .NET)
(compiled Apr 13 2006,12:24:59)
;
_computing_data_reduction
;
CrysAlis RED, Oxford Diffraction Ltd.,
Version 1.171.29.10 (release 13-04-2006 CrysAlis171 .NET)
(compiled Apr 13 2006,12:24:59)
;
_computing_publication_material 'SHELXL-97 (Sheldrick, 1997)'
_computing_structure_refinement 'SHELXL-97 (Sheldrick, 1997)'
_computing_structure_solution 'SHELXS-97 (Sheldrick, 1990)'
_diffrn_ambient_temperature 150(2)
_diffrn_measured_fraction_theta_full 0.989
_diffrn_measured_fraction_theta_max 0.989
_diffrn_measurement_device_type 'Oxford Diffraction Xcalibur S Sapphire'
_diffrn_measurement_method \w
_diffrn_radiation_monochromator graphite
_diffrn_radiation_source 'Enhance (Mo) X-ray Source'
_diffrn_radiation_type MoK\a
_diffrn_radiation_wavelength 0.71073
_diffrn_reflns_av_R_equivalents 0.0593
_diffrn_reflns_av_sigmaI/netI 0.0925
_diffrn_reflns_limit_h_max 18
_diffrn_reflns_limit_h_min -15
_diffrn_reflns_limit_k_max 13
_diffrn_reflns_limit_k_min -12
_diffrn_reflns_limit_l_max 19
_diffrn_reflns_limit_l_min -19
_diffrn_reflns_number 14028
_diffrn_reflns_theta_full 25.00
_diffrn_reflns_theta_max 25.00
_diffrn_reflns_theta_min 3.01
_exptl_absorpt_coefficient_mu 0.282
_exptl_absorpt_correction_T_max 0.967
_exptl_absorpt_correction_T_min 0.918
_exptl_absorpt_correction_type multi-scan
_exptl_absorpt_process_details
;
CrysAlis RED, Oxford Diffraction Ltd.,
Version 1.171.29.10 (release 13-04-2006 CrysAlis171 .NET)
(compiled Apr 13 2006,12:24:59)
Empirical absorption correction using spherical harmonics,
 implemented in SCALE3 ABSPACK scaling algorithm.
;
_exptl_crystal_colour colourless
_exptl_crystal_density_diffrn 1.195
_exptl_crystal_density_method 'not measured'
_exptl_crystal_description rod
_exptl_crystal_F_000 1136
_exptl_crystal_size_max 0.20
_exptl_crystal_size_mid 0.20
_exptl_crystal_size_min 0.10
_refine_diff_density_max 0.484
_refine_diff_density_min -0.573
_refine_diff_density_rms 0.068
_refine_ls_extinction_method none
_refine_ls_goodness_of_fit_ref 1.072
_refine_ls_hydrogen_treatment constr
_refine_ls_matrix_type full
_refine_ls_number_parameters 325
_refine_ls_number_reflns 5114
_refine_ls_number_restraints 0
_refine_ls_restrained_S_all 1.072
_refine_ls_R_factor_all 0.1150
_refine_ls_R_factor_gt 0.0669
_refine_ls_shift/su_max 0.000
_refine_ls_shift/su_mean 0.000
_refine_ls_structure_factor_coef Fsqd
_refine_ls_weighting_details 'calc w=1/[\s^2^(Fo^2^)+(0.0840P)^2^+0.0000P] where P=(Fo^2^+2Fc^2^)/3'
_refine_ls_weighting_scheme calc
_refine_ls_wR_factor_gt 0.1514
_refine_ls_wR_factor_ref 0.1691
_reflns_number_gt 3449
_reflns_number_total 5114
_reflns_threshold_expression >2sigma(I)
_cod_data_source_file om801157u_si_001.cif
_cod_data_source_block Compound4
_cod_original_cell_volume 2943.4(15)
_cod_original_sg_symbol_H-M P2(1)/c
_cod_database_code 4068912

loop_
_symmetry_equiv_pos_as_xyz
'x, y, z'
'-x, y+1/2, -z+1/2'
'-x, -y, -z'
'x, -y-1/2, z-1/2'

loop_
_atom_site_label
_atom_site_type_symbol
_atom_site_fract_x
_atom_site_fract_y
_atom_site_fract_z
_atom_site_U_iso_or_equiv
_atom_site_adp_type
_atom_site_occupancy
_atom_site_symmetry_multiplicity
_atom_site_calc_flag
_atom_site_refinement_flags
Cl1 Cl 0.15397(6) 0.27161(9) 0.22152(6) 0.0320(3) Uani 1 1 d .
Si1 Si 0.21751(6) 0.20434(9) 0.12343(6) 0.0202(3) Uani 1 1 d .
N1 N 0.23753(17) 0.0601(2) 0.13599(17) 0.0189(7) Uani 1 1 d .
C1 C 0.3348(3) -0.0918(4) 0.1866(2) 0.0345(10) Uani 1 1 d .
H1A H 0.2894 -0.1472 0.1795 0.041 Uiso 1 1 calc R
H1B H 0.3907 -0.1147 0.2072 0.041 Uiso 1 1 calc R
Cl2 Cl 0.09179(9) 0.36887(11) 0.03563(8) 0.0619(4) Uani 1 1 d .
N2 N 0.31789(18) 0.2681(3) 0.11385(17) 0.0202(7) Uani 1 1 d .
C2 C 0.3198(2) 0.0210(3) 0.1670(2) 0.0246(9) Uani 1 1 d .
C3 C 0.3887(2) 0.1054(3) 0.1779(2) 0.0246(9) Uani 1 1 d .
H3 H 0.4392 0.0793 0.2069 0.030 Uiso 1 1 calc R
C4 C 0.3920(2) 0.2164(3) 0.1529(2) 0.0224(9) Uani 1 1 d .
C5 C 0.4690(2) 0.2893(4) 0.1678(3) 0.0373(11) Uani 1 1 d .
H5A H 0.5180 0.2418 0.1877 0.056 Uiso 1 1 calc R
H5B H 0.4550 0.3480 0.2080 0.056 Uiso 1 1 calc R
H5C H 0.4857 0.3271 0.1178 0.056 Uiso 1 1 calc R
C6 C 0.1696(2) -0.0269(3) 0.1240(2) 0.0228(9) Uani 1 1 d .
C7 C 0.1568(2) -0.0750(3) 0.0463(2) 0.0294(10) Uani 1 1 d .
C8 C 0.0954(3) -0.1622(4) 0.0372(3) 0.0387(11) Uani 1 1 d .
H8 H 0.0862 -0.1959 -0.0143 0.046 Uiso 1 1 calc R
C9 C 0.0474(3) -0.2011(4) 0.1006(3) 0.0432(12) Uani 1 1 d .
H9 H 0.0051 -0.2603 0.0925 0.052 Uiso 1 1 calc R
C10 C 0.0603(3) -0.1551(4) 0.1753(3) 0.0346(10) Uani 1 1 d .
H10 H 0.0269 -0.1833 0.2187 0.041 Uiso 1 1 calc R
C11 C 0.1217(2) -0.0671(3) 0.1893(2) 0.0257(9) Uani 1 1 d .
C12 C 0.1327(3) -0.0224(4) 0.2745(2) 0.0325(10) Uani 1 1 d .
H12 H 0.1801 0.0372 0.2752 0.039 Uiso 1 1 calc R
C13 C 0.0486(3) 0.0333(4) 0.3034(3) 0.0543(14) Uani 1 1 d .
H13A H 0.0282 0.0905 0.2640 0.081 Uiso 1 1 calc R
H13B H 0.0599 0.0713 0.3551 0.081 Uiso 1 1 calc R
H13C H 0.0033 -0.0259 0.3097 0.081 Uiso 1 1 calc R
C14 C 0.1599(3) -0.1199(4) 0.3328(3) 0.0493(13) Uani 1 1 d .
H14A H 0.1138 -0.1788 0.3333 0.074 Uiso 1 1 calc R
H14B H 0.1682 -0.0883 0.3870 0.074 Uiso 1 1 calc R
H14C H 0.2150 -0.1546 0.3151 0.074 Uiso 1 1 calc R
C15 C 0.2102(3) -0.0375(4) -0.0247(2) 0.0325(10) Uani 1 1 d .
H15 H 0.2374 0.0387 -0.0113 0.039 Uiso 1 1 calc R
C16 C 0.1534(3) -0.0223(4) -0.1014(3) 0.0476(12) Uani 1 1 d .
H16A H 0.1307 -0.0974 -0.1189 0.071 Uiso 1 1 calc R
H16B H 0.1893 0.0108 -0.1439 0.071 Uiso 1 1 calc R
H16C H 0.1042 0.0294 -0.0903 0.071 Uiso 1 1 calc R
C17 C 0.2844(3) -0.1231(4) -0.0395(3) 0.0494(13) Uani 1 1 d .
H17A H 0.3224 -0.1280 0.0085 0.074 Uiso 1 1 calc R
H17B H 0.3190 -0.0971 -0.0851 0.074 Uiso 1 1 calc R
H17C H 0.2594 -0.1992 -0.0514 0.074 Uiso 1 1 calc R
C18 C 0.3333(2) 0.3636(3) 0.0588(2) 0.0239(9) Uani 1 1 d .
C19 C 0.3207(2) 0.4772(3) 0.0843(2) 0.0256(9) Uani 1 1 d .
C20 C 0.3345(3) 0.5651(4) 0.0293(3) 0.0362(11) Uani 1 1 d .
H20 H 0.3262 0.6429 0.0454 0.043 Uiso 1 1 calc R
C21 C 0.3597(3) 0.5418(4) -0.0478(3) 0.0416(12) Uani 1 1 d .
H21 H 0.3683 0.6033 -0.0844 0.050 Uiso 1 1 calc R
C22 C 0.3727(3) 0.4294(4) -0.0724(3) 0.0399(11) Uani 1 1 d .
H22 H 0.3899 0.4142 -0.1259 0.048 Uiso 1 1 calc R
C23 C 0.3606(2) 0.3382(4) -0.0192(2) 0.0289(10) Uani 1 1 d .
C24 C 0.3790(3) 0.2151(4) -0.0466(2) 0.0368(11) Uani 1 1 d .
H24 H 0.3532 0.1612 -0.0065 0.044 Uiso 1 1 calc R
C25 C 0.3363(4) 0.1900(5) -0.1282(3) 0.0585(14) Uani 1 1 d .
H25A H 0.2737 0.2095 -0.1269 0.088 Uiso 1 1 calc R
H25B H 0.3429 0.1080 -0.1409 0.088 Uiso 1 1 calc R
H25C H 0.3649 0.2363 -0.1694 0.088 Uiso 1 1 calc R
C26 C 0.4779(3) 0.1930(5) -0.0490(3) 0.0615(15) Uani 1 1 d .
H26A H 0.5050 0.2479 -0.0857 0.092 Uiso 1 1 calc R
H26B H 0.4885 0.1143 -0.0678 0.092 Uiso 1 1 calc R
H26C H 0.5035 0.2026 0.0050 0.092 Uiso 1 1 calc R
C27 C 0.2962(2) 0.5112(3) 0.1685(2) 0.0317(10) Uani 1 1 d .
H27 H 0.2886 0.4392 0.2005 0.038 Uiso 1 1 calc R
C28 C 0.2102(3) 0.5790(4) 0.1707(3) 0.0408(11) Uani 1 1 d .
H28A H 0.2153 0.6485 0.1377 0.061 Uiso 1 1 calc R
H28B H 0.1980 0.6010 0.2262 0.061 Uiso 1 1 calc R
H28C H 0.1621 0.5310 0.1496 0.061 Uiso 1 1 calc R
C29 C 0.3704(3) 0.5824(4) 0.2083(3) 0.0427(12) Uani 1 1 d .
H29A H 0.4263 0.5414 0.2032 0.064 Uiso 1 1 calc R
H29B H 0.3578 0.5937 0.2652 0.064 Uiso 1 1 calc R
H29C H 0.3743 0.6575 0.1818 0.064 Uiso 1 1 calc R
C30 C 0.1417(2) 0.2323(3) 0.0340(2) 0.0185(8) Uani 1 1 d .
H30A H 0.1758 0.2249 -0.0157 0.022 Uiso 1 1 calc R
H30B H 0.0952 0.1726 0.0326 0.022 Uiso 1 1 calc R

loop_
_atom_site_aniso_label
_atom_site_aniso_U_11
_atom_site_aniso_U_22
_atom_site_aniso_U_33
_atom_site_aniso_U_23
_atom_site_aniso_U_13
_atom_site_aniso_U_12
Cl1 0.0351(6) 0.0253(5) 0.0358(6) -0.0018(4) 0.0100(4) 0.0012(5)
Si1 0.0185(5) 0.0188(6) 0.0231(6) 0.0010(4) 0.0002(4) -0.0007(4)
N1 0.0168(16) 0.0170(17) 0.0227(17) 0.0027(13) -0.0021(12) -0.0002(13)
C1 0.030(2) 0.028(2) 0.045(3) 0.004(2) -0.0056(19) -0.0017(19)
Cl2 0.0757(9) 0.0427(8) 0.0661(9) -0.0087(6) -0.0335(7) 0.0176(7)
N2 0.0206(16) 0.0188(17) 0.0212(16) 0.0033(13) 0.0008(12) 0.0019(13)
C2 0.023(2) 0.026(2) 0.025(2) 0.0016(17) -0.0001(16) 0.0036(18)
C3 0.022(2) 0.027(2) 0.025(2) 0.0004(17) -0.0030(16) 0.0032(17)
C4 0.0180(19) 0.025(2) 0.024(2) -0.0017(17) -0.0010(15) 0.0012(17)
C5 0.029(2) 0.034(3) 0.049(3) 0.009(2) -0.0111(19) -0.005(2)
C6 0.021(2) 0.016(2) 0.031(2) -0.0001(17) -0.0042(16) 0.0030(16)
C7 0.032(2) 0.022(2) 0.034(2) 0.0051(19) -0.0097(18) 0.0042(19)
C8 0.045(3) 0.031(3) 0.039(3) -0.001(2) -0.018(2) -0.009(2)
C9 0.038(3) 0.035(3) 0.056(3) 0.011(2) -0.015(2) -0.018(2)
C10 0.024(2) 0.031(3) 0.049(3) 0.011(2) 0.0008(19) -0.0020(19)
C11 0.020(2) 0.019(2) 0.038(2) 0.0064(18) -0.0016(17) 0.0006(17)
C12 0.035(2) 0.030(2) 0.033(2) 0.0050(19) 0.0103(18) -0.003(2)
C13 0.061(3) 0.039(3) 0.065(3) 0.005(2) 0.035(3) 0.001(3)
C14 0.065(3) 0.043(3) 0.039(3) 0.010(2) 0.000(2) -0.003(3)
C15 0.048(3) 0.025(2) 0.024(2) -0.0034(18) -0.0016(19) 0.000(2)
C16 0.071(3) 0.040(3) 0.031(3) -0.002(2) -0.015(2) -0.003(3)
C17 0.062(3) 0.047(3) 0.039(3) 0.003(2) 0.005(2) 0.014(3)
C18 0.018(2) 0.028(2) 0.025(2) 0.0074(17) -0.0011(15) -0.0025(17)
C19 0.024(2) 0.022(2) 0.031(2) 0.0049(18) -0.0040(16) -0.0048(17)
C20 0.036(2) 0.029(3) 0.043(3) 0.012(2) -0.002(2) -0.007(2)
C21 0.042(3) 0.038(3) 0.045(3) 0.023(2) 0.000(2) -0.009(2)
C22 0.038(3) 0.054(3) 0.028(2) 0.011(2) 0.0082(19) -0.005(2)
C23 0.021(2) 0.041(3) 0.024(2) 0.0037(19) 0.0018(16) -0.0054(19)
C24 0.040(3) 0.042(3) 0.029(2) -0.004(2) 0.0132(18) -0.002(2)
C25 0.088(4) 0.057(3) 0.031(3) 0.001(2) 0.011(2) -0.007(3)
C26 0.046(3) 0.058(4) 0.081(4) -0.017(3) 0.022(3) -0.001(3)
C27 0.037(2) 0.021(2) 0.037(2) 0.0030(18) -0.0011(18) -0.0053(19)
C28 0.045(3) 0.033(3) 0.045(3) 0.000(2) 0.007(2) -0.003(2)
C29 0.052(3) 0.031(3) 0.045(3) -0.003(2) -0.013(2) -0.008(2)
C30 0.0144(18) 0.0075(18) 0.033(2) -0.0003(16) -0.0052(15) -0.0001(15)

loop_
_atom_type_symbol
_atom_type_description
_atom_type_scat_dispersion_real
_atom_type_scat_dispersion_imag
_atom_type_scat_source
C C 0.0033 0.0016 'International Tables Vol C Tables 4.2.6.8 and 6.1.1.4'
H H 0.0000 0.0000 'International Tables Vol C Tables 4.2.6.8 and 6.1.1.4'
N N 0.0061 0.0033 'International Tables Vol C Tables 4.2.6.8 and 6.1.1.4'
Si Si 0.0817 0.0704 'International Tables Vol C Tables 4.2.6.8 and 6.1.1.4'
Cl Cl 0.1484 0.1585 'International Tables Vol C Tables 4.2.6.8 and 6.1.1.4'

loop_
_geom_angle_atom_site_label_1
_geom_angle_atom_site_label_2
_geom_angle_atom_site_label_3
_geom_angle
N2 Si1 N1 106.08(14)
N2 Si1 C30 112.65(15)
N1 Si1 C30 111.61(15)
N2 Si1 Cl1 110.05(11)
N1 Si1 Cl1 110.90(12)
C30 Si1 Cl1 105.63(12)
C2 N1 C6 116.6(3)
C2 N1 Si1 120.7(2)
C6 N1 Si1 122.4(2)
C4 N2 C18 118.2(3)
C4 N2 Si1 118.5(2)
C18 N2 Si1 122.8(2)
C1 C2 N1 122.4(3)
C1 C2 C3 120.1(3)
N1 C2 C3 117.5(3)
C4 C3 C2 129.6(3)
C3 C4 N2 120.5(3)
C3 C4 C5 122.1(3)
N2 C4 C5 117.3(3)
C11 C6 C7 120.8(3)
C11 C6 N1 120.2(3)
C7 C6 N1 118.9(3)
C8 C7 C6 118.0(4)
C8 C7 C15 119.7(4)
C6 C7 C15 122.2(3)
C9 C8 C7 121.5(4)
C10 C9 C8 120.3(4)
C9 C10 C11 121.4(4)
C10 C11 C6 117.9(4)
C10 C11 C12 117.8(3)
C6 C11 C12 124.3(3)
C11 C12 C13 111.3(4)
C11 C12 C14 111.2(3)
C13 C12 C14 109.3(4)
C7 C15 C17 110.4(3)
C7 C15 C16 112.4(3)
C17 C15 C16 110.3(3)
C19 C18 C23 121.5(4)
C19 C18 N2 120.1(3)
C23 C18 N2 118.4(3)
C20 C19 C18 118.0(4)
C20 C19 C27 117.6(4)
C18 C19 C27 124.4(3)
C21 C20 C19 121.3(4)
C20 C21 C22 120.4(4)
C21 C22 C23 120.4(4)
C22 C23 C18 118.3(4)
C22 C23 C24 119.6(4)
C18 C23 C24 122.1(4)
C25 C24 C23 111.5(4)
C25 C24 C26 110.4(4)
C23 C24 C26 110.5(4)
C19 C27 C28 112.5(3)
C19 C27 C29 110.4(3)
C28 C27 C29 109.6(3)
Cl2 C30 Si1 113.59(18)

loop_
_geom_bond_atom_site_label_1
_geom_bond_atom_site_label_2
_geom_bond_distance
Cl1 Si1 2.0670(15)
Si1 N2 1.707(3)
Si1 N1 1.714(3)
Si1 C30 1.896(3)
N1 C2 1.421(4)
N1 C6 1.456(4)
C1 C2 1.368(5)
Cl2 C30 1.759(3)
N2 C4 1.425(4)
N2 C18 1.461(4)
C2 C3 1.444(5)
C3 C4 1.355(5)
C4 C5 1.464(5)
C6 C11 1.402(5)
C6 C7 1.419(5)
C7 C8 1.383(6)
C7 C15 1.513(5)
C8 C9 1.373(6)
C9 C10 1.365(6)
C10 C11 1.401(5)
C11 C12 1.517(5)
C12 C13 1.520(6)
C12 C14 1.545(6)
C15 C17 1.528(6)
C15 C16 1.540(5)
C18 C19 1.399(5)
C18 C23 1.405(5)
C19 C20 1.391(5)
C19 C27 1.510(6)
C20 C21 1.375(6)
C21 C22 1.383(6)
C22 C23 1.396(6)
C23 C24 1.527(6)
C24 C25 1.525(6)
C24 C26 1.528(6)
C27 C28 1.529(6)
C27 C29 1.539(5)
